data_1553045
loop_
_publ_author_name
'Yin, Xue-Song'
'Li, Yi-Chen'
'Yuan, Jun'
'Gu, Wen-Jia'
'Shi, Bing-Feng'

_publ_section_title
;
 Copper(ii)-catalyzed methoxylation of unactivated (hetero)aryl C--H bonds
 using a removable bidentate auxiliary
;
_journal_issue 2
_journal_name_full 'Organic Chemistry Frontiers'
_journal_page_first 119
_journal_paper_doi 10.1039/C4QO00276H
_journal_volume 2
_journal_year 2015
_chemical_formula_moiety 'C16 H19 N3 O2'
_chemical_formula_sum 'C16 H19 N3 O2'
_chemical_formula_weight 285.34
_space_group_crystal_system triclinic
_space_group_IT_number 2
_space_group_name_Hall '-P 1'
_space_group_name_H-M_alt 'P -1'
_atom_sites_solution_hydrogens geom
_atom_sites_solution_primary direct
_atom_sites_solution_secondary difmap
_audit_block_doi 10.5517/cc12zrjb
_audit_creation_date 2014-07-04
_audit_creation_method
;
Olex2 1.2
(compiled 2014.03.20 svn.r2914 for OlexSys, GUI svn.r4816)
;
_audit_update_record
;
2014-10-23 deposited with the CCDC.
2014-12-16 downloaded from the CCDC.
;
_cell_angle_alpha 71.940(7)
_cell_angle_beta 79.009(6)
_cell_angle_gamma 72.177(6)
_cell_formula_units_Z 4
_cell_length_a 8.0742(5)
_cell_length_b 12.4409(10)
_cell_length_c 17.6473(12)
_cell_measurement_reflns_used 2395
_cell_measurement_temperature 293(2)
_cell_measurement_theta_max 29.5639
_cell_measurement_theta_min 3.3293
_cell_volume 1595.4(2)
_computing_cell_refinement
;
CrysAlisPro, Agilent Technologies,
Version 1.171.35.11 (release 16-05-2011 CrysAlis171 .NET)
(compiled May 16 2011,17:55:39)
;
_computing_data_collection
;
CrysAlisPro, Agilent Technologies,
Version 1.171.35.11 (release 16-05-2011 CrysAlis171 .NET)
(compiled May 16 2011,17:55:39)
;
_computing_data_reduction
;
CrysAlisPro, Agilent Technologies,
Version 1.171.35.11 (release 16-05-2011 CrysAlis171 .NET)
(compiled May 16 2011,17:55:39)
;
_computing_molecular_graphics 'Olex2 (Dolomanov et al., 2009)'
_computing_publication_material 'Olex2 (Dolomanov et al., 2009)'
_computing_structure_refinement 'ShelXL (Sheldrick, 2008)'
_computing_structure_solution 'ShelXS (Sheldrick, 2008)'
_diffrn_ambient_temperature 293.15
_diffrn_detector_area_resol_mean 10.3592
_diffrn_measured_fraction_theta_full 0.996
_diffrn_measured_fraction_theta_max 0.996
_diffrn_measurement_device_type 'Xcalibur, Atlas, Gemini ultra'
_diffrn_measurement_method '\w scans'
_diffrn_orient_matrix_UB_11 -0.0251750000
_diffrn_orient_matrix_UB_12 -0.0349189000
_diffrn_orient_matrix_UB_13 -0.0184535000
_diffrn_orient_matrix_UB_21 -0.0049573000
_diffrn_orient_matrix_UB_22 -0.0422764000
_diffrn_orient_matrix_UB_23 0.0374968000
_diffrn_orient_matrix_UB_31 -0.0891793000
_diffrn_orient_matrix_UB_32 0.0293306000
_diffrn_orient_matrix_UB_33 0.0078062000
_diffrn_radiation_monochromator graphite
_diffrn_radiation_type MoK\a
_diffrn_radiation_wavelength 0.71073
_diffrn_reflns_av_R_equivalents 0.0298
_diffrn_reflns_av_unetI/netI 0.0481
_diffrn_reflns_limit_h_max 9
_diffrn_reflns_limit_h_min -7
_diffrn_reflns_limit_k_max 14
_diffrn_reflns_limit_k_min -14
_diffrn_reflns_limit_l_max 21
_diffrn_reflns_limit_l_min -14
_diffrn_reflns_number 10519
_diffrn_reflns_theta_full 25.35
_diffrn_reflns_theta_max 25.35
_diffrn_reflns_theta_min 3.34
_diffrn_source 'Enhance (Mo) X-ray Source'
_exptl_absorpt_coefficient_mu 0.080
_exptl_absorpt_correction_T_max 1.00000
_exptl_absorpt_correction_T_min 0.85189
_exptl_absorpt_correction_type multi-scan
_exptl_absorpt_process_details
;
CrysAlisPro, Agilent Technologies,
Version 1.171.35.11 (release 16-05-2011 CrysAlis171 .NET)
(compiled May 16 2011,17:55:39)
Empirical absorption correction using spherical harmonics,
 implemented in SCALE3 ABSPACK scaling algorithm.
;
_exptl_crystal_colour colorless
_exptl_crystal_density_diffrn 1.188
_exptl_crystal_density_method 'not measured'
_exptl_crystal_description block
_exptl_crystal_F_000 608
_exptl_crystal_size_max 0.49
_exptl_crystal_size_mid 0.42
_exptl_crystal_size_min 0.4
_platon_squeeze_details
;
;
_refine_diff_density_max 0.229
_refine_diff_density_min -0.209
_refine_diff_density_rms 0.040
_refine_ls_extinction_method none
_refine_ls_goodness_of_fit_ref 1.027
_refine_ls_hydrogen_treatment constr
_refine_ls_matrix_type full
_refine_ls_number_parameters 387
_refine_ls_number_reflns 5817
_refine_ls_number_restraints 0
_refine_ls_restrained_S_all 1.027
_refine_ls_R_factor_all 0.0891
_refine_ls_R_factor_gt 0.0554
_refine_ls_shift/su_max 0.028
_refine_ls_shift/su_mean 0.000
_refine_ls_structure_factor_coef Fsqd
_refine_ls_weighting_details 'calc w=1/[\s^2^(Fo^2^)+(0.0881P)^2^+0.0000P] where P=(Fo^2^+2Fc^2^)/3'
_refine_ls_weighting_scheme calc
_refine_ls_wR_factor_gt 0.1451
_refine_ls_wR_factor_ref 0.1689
_reflns_number_gt 3700
_reflns_number_total 5817
_reflns_threshold_expression >2sigma(I)
_cod_data_source_file c4qo00276h2.cif
_cod_data_source_block 140702_192_22
_cod_original_cell_volume 1595.5(2)
_cod_database_code 1553045
_chemical_oxdiff_formula 'c10 h10 n2 o8'
_reflns_odcompleteness_completeness 99.59
_reflns_odcompleteness_iscentric 1
_reflns_odcompleteness_theta 26.32
_olex2_refinement_description
;
1. Fixed Uiso
 At 1.2 times of:
  All C(H) groups, All N(H) groups
 At 1.5 times of:
  All C(H,H,H) groups
2.a Aromatic/amide H refined with riding coordinates:
 N5(H5), C18(H18), C21(H21), C29(H29), C30(H30), C31(H31), C32(H32), N2(H2),
 C2(H2A), C5(H5A), C13(H13), C14(H14), C15(H15), C16(H16)
2.b Idealised Me refined as rotating group:
 C22(H22A,H22B,H22C), C23(H23A,H23B,H23C), C26(H26A,H26B,H26C), C27(H27A,H27B,
 H27C), C6(H6A,H6B,H6C), C7(H7A,H7B,H7C), C10(H10A,H10B,H10C), C11(H11A,H11B,
 H11C)
;

loop_
_space_group_symop_id
_space_group_symop_operation_xyz
1 'x, y, z'
2 '-x, -y, -z'

loop_
_atom_site_label
_atom_site_type_symbol
_atom_site_fract_x
_atom_site_fract_y
_atom_site_fract_z
_atom_site_U_iso_or_equiv
_atom_site_adp_type
_atom_site_occupancy
_atom_site_calc_flag
_atom_site_refinement_flags_posn
O3 O 0.31256(18) 0.27148(12) 0.54334(10) 0.0590(4) Uani 1 d .
O4 O 0.84135(19) 0.13991(13) 0.56868(11) 0.0624(5) Uani 1 d .
N4 N 0.6730(3) 0.44260(16) 0.39646(11) 0.0580(5) Uani 1 d .
N5 N 0.5931(2) 0.08297(13) 0.58298(10) 0.0456(4) Uani 1 d .
H5 H 0.4858 0.1065 0.5729 0.055 Uiso 1 calc R
N6 N 0.3499(2) -0.02557(15) 0.62508(10) 0.0473(4) Uani 1 d .
C17 C 0.4996(3) 0.49180(18) 0.39170(13) 0.0558(6) Uani 1 d .
C18 C 0.3763(3) 0.43816(18) 0.43984(13) 0.0530(6) Uani 1 d .
H18 H 0.2581 0.4748 0.4355 0.064 Uiso 1 calc R
C19 C 0.4266(3) 0.32994(17) 0.49483(13) 0.0467(5) Uani 1 d .
C20 C 0.6051(3) 0.27738(16) 0.50101(12) 0.0438(5) Uani 1 d .
C21 C 0.7184(3) 0.33925(18) 0.45023(13) 0.0516(6) Uani 1 d .
H21 H 0.8374 0.3054 0.4541 0.062 Uiso 1 calc R
C22 C 0.4478(4) 0.6066(2) 0.33070(16) 0.0781(8) Uani 1 d .
H22A H 0.4266 0.5936 0.2829 0.117 Uiso 1 calc GR
H22B H 0.5402 0.6448 0.3183 0.117 Uiso 1 calc GR
H22C H 0.3433 0.6552 0.3516 0.117 Uiso 1 calc GR
C23 C 0.1298(3) 0.3240(2) 0.53969(18) 0.0741(8) Uani 1 d .
H23A H 0.0659 0.2700 0.5737 0.111 Uiso 1 calc GR
H23B H 0.1033 0.3434 0.4855 0.111 Uiso 1 calc GR
H23C H 0.0968 0.3940 0.5574 0.111 Uiso 1 calc GR
C24 C 0.6884(3) 0.16043(17) 0.55523(13) 0.0459(5) Uani 1 d .
C25 C 0.6567(3) -0.03940(16) 0.62945(12) 0.0431(5) Uani 1 d .
C26 C 0.8055(3) -0.10519(18) 0.57930(14) 0.0536(6) Uani 1 d .
H26A H 0.8997 -0.0683 0.5651 0.080 Uiso 1 calc GR
H26B H 0.7637 -0.1036 0.5315 0.080 Uiso 1 calc GR
H26C H 0.8466 -0.1850 0.6099 0.080 Uiso 1 calc GR
C27 C 0.7138(3) -0.0444(2) 0.70895(13) 0.0571(6) Uani 1 d .
H27A H 0.6164 -0.0046 0.7395 0.086 Uiso 1 calc GR
H27B H 0.8070 -0.0072 0.6982 0.086 Uiso 1 calc GR
H27C H 0.7537 -0.1248 0.7388 0.086 Uiso 1 calc GR
C28 C 0.5040(3) -0.09469(17) 0.64790(12) 0.0436(5) Uani 1 d .
C29 C 0.5256(3) -0.21253(18) 0.68791(14) 0.0557(6) Uani 1 d .
H29 H 0.6347 -0.2598 0.7026 0.067 Uiso 1 calc R
C30 C 0.3838(4) -0.2585(2) 0.70549(14) 0.0617(7) Uani 1 d .
H30 H 0.3956 -0.3371 0.7329 0.074 Uiso 1 calc R
C31 C 0.2241(3) -0.1872(2) 0.68207(14) 0.0608(6) Uani 1 d .
H31 H 0.1263 -0.2163 0.6934 0.073 Uiso 1 calc R
C32 C 0.2132(3) -0.0722(2) 0.64156(14) 0.0569(6) Uani 1 d .
H32 H 0.1061 -0.0242 0.6247 0.068 Uiso 1 calc R
O1 O 0.9537(2) 0.75262(13) -0.03090(9) 0.0661(5) Uani 1 d .
O2 O 1.1427(2) 0.59964(13) 0.19183(10) 0.0708(5) Uani 1 d .
N1 N 1.3295(3) 0.43490(16) 0.01416(13) 0.0661(6) Uani 1 d .
N2 N 0.9907(2) 0.76730(14) 0.11209(11) 0.0530(5) Uani 1 d .
H2 H 0.9651 0.8014 0.0637 0.064 Uiso 1 calc R
N3 N 0.7725(4) 0.96322(18) 0.05353(14) 0.0867(8) Uani 1 d .
C1 C 1.2658(3) 0.4817(2) -0.05755(15) 0.0601(6) Uani 1 d .
C2 C 1.1412(3) 0.58727(18) -0.07537(14) 0.0563(6) Uani 1 d .
H2A H 1.1001 0.6168 -0.1255 0.068 Uiso 1 calc R
C3 C 1.0775(3) 0.64933(17) -0.01840(13) 0.0508(6) Uani 1 d .
C4 C 1.1428(3) 0.60412(16) 0.05637(13) 0.0480(5) Uani 1 d .
C5 C 1.2666(3) 0.49640(18) 0.06764(15) 0.0595(6) Uani 1 d .
H5A H 1.3095 0.4642 0.1174 0.071 Uiso 1 calc R
C6 C 1.3351(4) 0.4119(2) -0.11804(18) 0.0836(9) Uani 1 d .
H6A H 1.4519 0.4171 -0.1393 0.125 Uiso 1 calc GR
H6B H 1.2614 0.4427 -0.1608 0.125 Uiso 1 calc GR
H6C H 1.3363 0.3314 -0.0927 0.125 Uiso 1 calc GR
C7 C 0.8806(4) 0.8004(2) -0.10595(14) 0.0698(7) Uani 1 d .
H7A H 0.9707 0.8171 -0.1484 0.105 Uiso 1 calc GR
H7B H 0.7906 0.8715 -0.1048 0.105 Uiso 1 calc GR
H7C H 0.8315 0.7448 -0.1149 0.105 Uiso 1 calc GR
C8 C 1.0910(3) 0.65772(18) 0.12553(13) 0.0512(6) Uani 1 d .
C9 C 0.9184(3) 0.83703(18) 0.17036(13) 0.0573(6) Uani 1 d .
C10 C 1.0678(5) 0.8512(3) 0.2058(2) 0.0949(10) Uani 1 d .
H10A H 1.1366 0.7753 0.2322 0.142 Uiso 1 calc GR
H10B H 1.0196 0.8966 0.2438 0.142 Uiso 1 calc GR
H10C H 1.1404 0.8905 0.1636 0.142 Uiso 1 calc GR
C11 C 0.7966(4) 0.7778(2) 0.23657(16) 0.0859(9) Uani 1 d .
H11A H 0.6973 0.7779 0.2140 0.129 Uiso 1 calc GR
H11B H 0.7577 0.8198 0.2768 0.129 Uiso 1 calc GR
H11C H 0.8586 0.6984 0.2604 0.129 Uiso 1 calc GR
C12 C 0.8110(3) 0.95493(18) 0.12457(14) 0.0544(6) Uani 1 d .
C13 C 0.7515(4) 1.0507(2) 0.15586(17) 0.0771(8) Uani 1 d .
H13 H 0.7795 1.0446 0.2060 0.093 Uiso 1 calc R
C14 C 0.6526(4) 1.1537(2) 0.1137(2) 0.0847(9) Uani 1 d .
H14 H 0.6119 1.2178 0.1350 0.102 Uiso 1 calc R
C15 C 0.6134(4) 1.1625(2) 0.0405(2) 0.0861(9) Uani 1 d .
H15 H 0.5466 1.2324 0.0104 0.103 Uiso 1 calc R
C16 C 0.6747(5) 1.0663(3) 0.0126(2) 0.1045(12) Uani 1 d .
H16 H 0.6478 1.0717 -0.0376 0.125 Uiso 1 calc R

loop_
_atom_site_aniso_label
_atom_site_aniso_U_11
_atom_site_aniso_U_22
_atom_site_aniso_U_33
_atom_site_aniso_U_23
_atom_site_aniso_U_13
_atom_site_aniso_U_12
O3 0.0334(8) 0.0557(9) 0.0738(11) -0.0035(7) -0.0071(7) -0.0051(7)
O4 0.0356(9) 0.0660(10) 0.0836(12) -0.0082(8) -0.0196(8) -0.0145(7)
N4 0.0611(13) 0.0551(11) 0.0566(12) -0.0101(9) -0.0062(10) -0.0187(9)
N5 0.0329(9) 0.0468(9) 0.0551(11) -0.0092(8) -0.0134(8) -0.0068(8)
N6 0.0367(10) 0.0569(10) 0.0490(10) -0.0116(8) -0.0107(8) -0.0124(8)
C17 0.0663(16) 0.0482(12) 0.0513(14) -0.0143(10) -0.0104(12) -0.0097(11)
C18 0.0464(13) 0.0520(12) 0.0547(14) -0.0142(10) -0.0103(11) -0.0020(10)
C19 0.0427(12) 0.0495(12) 0.0491(12) -0.0166(9) -0.0066(10) -0.0092(10)
C20 0.0406(11) 0.0450(11) 0.0477(12) -0.0158(9) -0.0080(9) -0.0085(9)
C21 0.0444(12) 0.0554(13) 0.0551(13) -0.0138(10) -0.0051(10) -0.0146(10)
C22 0.095(2) 0.0629(15) 0.0633(16) -0.0031(12) -0.0121(15) -0.0144(14)
C23 0.0387(13) 0.0763(17) 0.092(2) -0.0094(14) -0.0108(13) -0.0049(12)
C24 0.0378(12) 0.0492(12) 0.0497(12) -0.0137(9) -0.0067(10) -0.0085(10)
C25 0.0370(11) 0.0468(11) 0.0433(11) -0.0097(8) -0.0111(9) -0.0063(9)
C26 0.0418(12) 0.0541(12) 0.0589(14) -0.0149(10) -0.0065(10) -0.0038(10)
C27 0.0551(14) 0.0693(14) 0.0497(13) -0.0088(10) -0.0183(11) -0.0201(11)
C28 0.0418(12) 0.0501(12) 0.0397(11) -0.0133(9) -0.0082(9) -0.0099(9)
C29 0.0551(14) 0.0514(13) 0.0589(14) -0.0099(10) -0.0140(11) -0.0117(11)
C30 0.0757(18) 0.0569(13) 0.0569(15) -0.0129(11) -0.0063(13) -0.0265(13)
C31 0.0628(16) 0.0742(16) 0.0582(15) -0.0225(12) -0.0039(12) -0.0329(13)
C32 0.0438(13) 0.0735(15) 0.0564(14) -0.0173(11) -0.0093(11) -0.0177(11)
O1 0.0798(12) 0.0575(9) 0.0497(9) -0.0143(7) -0.0212(8) 0.0064(8)
O2 0.0928(13) 0.0622(10) 0.0513(10) -0.0079(8) -0.0222(9) -0.0104(9)
N1 0.0687(14) 0.0537(11) 0.0764(15) -0.0238(10) -0.0126(11) -0.0078(10)
N2 0.0678(13) 0.0448(10) 0.0451(10) -0.0133(8) -0.0106(9) -0.0090(9)
N3 0.122(2) 0.0612(13) 0.0703(15) -0.0259(11) -0.0335(14) 0.0075(13)
C1 0.0618(15) 0.0567(14) 0.0658(16) -0.0232(12) 0.0025(13) -0.0201(12)
C2 0.0649(15) 0.0558(13) 0.0485(13) -0.0154(10) -0.0023(11) -0.0169(12)
C3 0.0564(14) 0.0428(11) 0.0482(12) -0.0083(9) -0.0050(10) -0.0106(10)
C4 0.0548(13) 0.0376(11) 0.0502(13) -0.0071(9) -0.0066(10) -0.0144(10)
C5 0.0647(15) 0.0482(12) 0.0647(15) -0.0127(11) -0.0155(12) -0.0110(11)
C6 0.090(2) 0.0777(17) 0.089(2) -0.0462(15) 0.0021(17) -0.0132(15)
C7 0.0877(19) 0.0592(14) 0.0517(14) -0.0040(11) -0.0259(13) -0.0039(13)
C8 0.0584(14) 0.0486(12) 0.0461(13) -0.0055(10) -0.0083(11) -0.0190(11)
C9 0.0762(17) 0.0534(13) 0.0469(13) -0.0187(10) -0.0077(12) -0.0176(12)
C10 0.113(3) 0.0834(19) 0.105(2) -0.0443(17) -0.050(2) -0.0069(17)
C11 0.117(3) 0.0711(16) 0.0599(17) -0.0168(13) 0.0139(16) -0.0258(16)
C12 0.0626(15) 0.0503(12) 0.0519(14) -0.0169(10) 0.0019(11) -0.0188(11)
C13 0.101(2) 0.0664(17) 0.0681(17) -0.0322(13) -0.0040(16) -0.0172(15)
C14 0.096(2) 0.0574(17) 0.093(2) -0.0323(15) 0.0125(18) -0.0102(15)
C15 0.092(2) 0.0567(16) 0.087(2) -0.0161(14) 0.0012(18) 0.0019(14)
C16 0.138(3) 0.0700(18) 0.085(2) -0.0228(15) -0.045(2) 0.0236(19)

loop_
_atom_type_symbol
_atom_type_description
_atom_type_scat_dispersion_real
_atom_type_scat_dispersion_imag
_atom_type_scat_source
C C 0.0033 0.0016 'International Tables Vol C Tables 4.2.6.8 and 6.1.1.4'
H H 0.0000 0.0000 'International Tables Vol C Tables 4.2.6.8 and 6.1.1.4'
N N 0.0061 0.0033 'International Tables Vol C Tables 4.2.6.8 and 6.1.1.4'
O O 0.0106 0.0060 'International Tables Vol C Tables 4.2.6.8 and 6.1.1.4'

loop_
_geom_angle_atom_site_label_1
_geom_angle_atom_site_label_2
_geom_angle_atom_site_label_3
_geom_angle
C19 O3 C23 118.89(17)
C21 N4 C17 116.5(2)
C24 N5 H5 117.4
C24 N5 C25 125.28(17)
C25 N5 H5 117.4
C28 N6 C32 118.52(19)
N4 C17 C18 121.8(2)
N4 C17 C22 116.8(2)
C18 C17 C22 121.3(2)
C17 C18 H18 119.7
C17 C18 C19 120.6(2)
C19 C18 H18 119.7
O3 C19 C18 123.80(19)
O3 C19 C20 117.58(18)
C18 C19 C20 118.6(2)
C19 C20 C24 127.5(2)
C21 C20 C19 116.13(19)
C21 C20 C24 116.33(18)
N4 C21 C20 126.2(2)
N4 C21 H21 116.9
C20 C21 H21 116.9
C17 C22 H22A 109.5
C17 C22 H22B 109.5
C17 C22 H22C 109.5
H22A C22 H22B 109.5
H22A C22 H22C 109.5
H22B C22 H22C 109.5
O3 C23 H23A 109.5
O3 C23 H23B 109.5
O3 C23 H23C 109.5
H23A C23 H23B 109.5
H23A C23 H23C 109.5
H23B C23 H23C 109.5
O4 C24 N5 123.97(19)
O4 C24 C20 118.91(19)
N5 C24 C20 117.05(18)
N5 C25 C26 109.74(16)
N5 C25 C27 110.46(16)
N5 C25 C28 107.06(15)
C26 C25 C27 111.74(17)
C28 C25 C26 109.06(17)
C28 C25 C27 108.64(17)
C25 C26 H26A 109.5
C25 C26 H26B 109.5
C25 C26 H26C 109.5
H26A C26 H26B 109.5
H26A C26 H26C 109.5
H26B C26 H26C 109.5
C25 C27 H27A 109.5
C25 C27 H27B 109.5
C25 C27 H27C 109.5
H27A C27 H27B 109.5
H27A C27 H27C 109.5
H27B C27 H27C 109.5
N6 C28 C25 117.54(17)
N6 C28 C29 121.6(2)
C29 C28 C25 120.85(18)
C28 C29 H29 120.4
C30 C29 C28 119.2(2)
C30 C29 H29 120.4
C29 C30 H30 120.3
C29 C30 C31 119.3(2)
C31 C30 H30 120.3
C30 C31 H31 120.9
C32 C31 C30 118.2(2)
C32 C31 H31 120.9
N6 C32 C31 123.1(2)
N6 C32 H32 118.5
C31 C32 H32 118.5
C3 O1 C7 119.14(17)
C5 N1 C1 116.5(2)
C8 N2 H2 116.2
C8 N2 C9 127.52(19)
C9 N2 H2 116.2
C12 N3 C16 118.6(2)
N1 C1 C2 122.5(2)
N1 C1 C6 116.8(2)
C2 C1 C6 120.7(2)
C1 C2 H2A 120.1
C1 C2 C3 119.7(2)
C3 C2 H2A 120.1
O1 C3 C2 123.3(2)
O1 C3 C4 117.46(18)
C2 C3 C4 119.3(2)
C3 C4 C8 127.31(19)
C5 C4 C3 115.7(2)
C5 C4 C8 116.9(2)
N1 C5 C4 126.2(2)
N1 C5 H5A 116.9
C4 C5 H5A 116.9
C1 C6 H6A 109.5
C1 C6 H6B 109.5
C1 C6 H6C 109.5
H6A C6 H6B 109.5
H6A C6 H6C 109.5
H6B C6 H6C 109.5
O1 C7 H7A 109.5
O1 C7 H7B 109.5
O1 C7 H7C 109.5
H7A C7 H7B 109.5
H7A C7 H7C 109.5
H7B C7 H7C 109.5
O2 C8 N2 123.0(2)
O2 C8 C4 119.66(19)
N2 C8 C4 117.34(19)
N2 C9 C10 109.9(2)
N2 C9 C11 109.78(19)
N2 C9 C12 106.25(17)
C11 C9 C10 110.8(2)
C12 C9 C10 111.2(2)
C12 C9 C11 108.7(2)
C9 C10 H10A 109.5
C9 C10 H10B 109.5
C9 C10 H10C 109.5
H10A C10 H10B 109.5
H10A C10 H10C 109.5
H10B C10 H10C 109.5
C9 C11 H11A 109.5
C9 C11 H11B 109.5
C9 C11 H11C 109.5
H11A C11 H11B 109.5
H11A C11 H11C 109.5
H11B C11 H11C 109.5
N3 C12 C9 117.61(18)
N3 C12 C13 120.1(2)
C13 C12 C9 122.3(2)
C12 C13 H13 119.8
C14 C13 C12 120.3(3)
C14 C13 H13 119.8
C13 C14 H14 120.2
C15 C14 C13 119.7(2)
C15 C14 H14 120.2
C14 C15 H15 121.1
C14 C15 C16 117.7(3)
C16 C15 H15 121.1
N3 C16 C15 123.6(3)
N3 C16 H16 118.2
C15 C16 H16 118.2

loop_
_geom_bond_atom_site_label_1
_geom_bond_atom_site_label_2
_geom_bond_distance
O3 C19 1.354(3)
O3 C23 1.424(3)
O4 C24 1.236(2)
N4 C17 1.353(3)
N4 C21 1.333(3)
N5 H5 0.8600
N5 C24 1.333(3)
N5 C25 1.470(2)
N6 C28 1.330(3)
N6 C32 1.344(3)
C17 C18 1.375(3)
C17 C22 1.492(3)
C18 H18 0.9300
C18 C19 1.387(3)
C19 C20 1.398(3)
C20 C21 1.387(3)
C20 C24 1.506(3)
C21 H21 0.9300
C22 H22A 0.9600
C22 H22B 0.9600
C22 H22C 0.9600
C23 H23A 0.9600
C23 H23B 0.9600
C23 H23C 0.9600
C25 C26 1.529(3)
C25 C27 1.536(3)
C25 C28 1.526(3)
C26 H26A 0.9600
C26 H26B 0.9600
C26 H26C 0.9600
C27 H27A 0.9600
C27 H27B 0.9600
C27 H27C 0.9600
C28 C29 1.388(3)
C29 H29 0.9300
C29 C30 1.375(3)
C30 H30 0.9300
C30 C31 1.377(3)
C31 H31 0.9300
C31 C32 1.371(3)
C32 H32 0.9300
O1 C3 1.349(2)
O1 C7 1.432(3)
O2 C8 1.242(3)
N1 C1 1.347(3)
N1 C5 1.327(3)
N2 H2 0.8600
N2 C8 1.330(3)
N2 C9 1.471(3)
N3 C12 1.314(3)
N3 C16 1.347(3)
C1 C2 1.375(3)
C1 C6 1.501(3)
C2 H2A 0.9300
C2 C3 1.383(3)
C3 C4 1.400(3)
C4 C5 1.387(3)
C4 C8 1.499(3)
C5 H5A 0.9300
C6 H6A 0.9600
C6 H6B 0.9600
C6 H6C 0.9600
C7 H7A 0.9600
C7 H7B 0.9600
C7 H7C 0.9600
C9 C10 1.538(4)
C9 C11 1.532(4)
C9 C12 1.520(3)
C10 H10A 0.9600
C10 H10B 0.9600
C10 H10C 0.9600
C11 H11A 0.9600
C11 H11B 0.9600
C11 H11C 0.9600
C12 C13 1.383(3)
C13 H13 0.9300
C13 C14 1.357(4)
C14 H14 0.9300
C14 C15 1.351(4)
C15 H15 0.9300
C15 C16 1.353(4)
C16 H16 0.9300

loop_
_geom_torsion_atom_site_label_1
_geom_torsion_atom_site_label_2
_geom_torsion_atom_site_label_3
_geom_torsion_atom_site_label_4
_geom_torsion
O3 C19 C20 C21 179.70(18)
O3 C19 C20 C24 1.0(3)
N4 C17 C18 C19 -0.8(3)
N5 C25 C28 N6 -4.1(2)
N5 C25 C28 C29 176.68(17)
N6 C28 C29 C30 -1.0(3)
C17 N4 C21 C20 0.6(3)
C17 C18 C19 O3 -179.1(2)
C17 C18 C19 C20 0.9(3)
C18 C19 C20 C21 -0.3(3)
C18 C19 C20 C24 -178.99(19)
C19 C20 C21 N4 -0.4(3)
C19 C20 C24 O4 -161.5(2)
C19 C20 C24 N5 21.5(3)
C21 N4 C17 C18 0.1(3)
C21 N4 C17 C22 -179.0(2)
C21 C20 C24 O4 19.8(3)
C21 C20 C24 N5 -157.25(19)
C22 C17 C18 C19 178.3(2)
C23 O3 C19 C18 -1.4(3)
C23 O3 C19 C20 178.6(2)
C24 N5 C25 C26 -61.6(2)
C24 N5 C25 C27 62.1(2)
C24 N5 C25 C28 -179.79(18)
C24 C20 C21 N4 178.4(2)
C25 N5 C24 O4 -3.6(3)
C25 N5 C24 C20 173.25(17)
C25 C28 C29 C30 178.2(2)
C26 C25 C28 N6 -122.76(19)
C26 C25 C28 C29 58.0(2)
C27 C25 C28 N6 115.2(2)
C27 C25 C28 C29 -64.0(2)
C28 N6 C32 C31 1.2(3)
C28 C29 C30 C31 0.9(3)
C29 C30 C31 C32 0.2(3)
C30 C31 C32 N6 -1.3(3)
C32 N6 C28 C25 -179.24(18)
C32 N6 C28 C29 0.0(3)
O1 C3 C4 C5 178.4(2)
O1 C3 C4 C8 -0.1(3)
N1 C1 C2 C3 0.1(4)
N2 C9 C12 N3 14.1(3)
N2 C9 C12 C13 -167.1(2)
N3 C12 C13 C14 0.3(4)
C1 N1 C5 C4 -0.5(4)
C1 C2 C3 O1 -179.1(2)
C1 C2 C3 C4 0.8(3)
C2 C3 C4 C5 -1.5(3)
C2 C3 C4 C8 180.0(2)
C3 C4 C5 N1 1.4(4)
C3 C4 C8 O2 170.0(2)
C3 C4 C8 N2 -10.2(3)
C5 N1 C1 C2 -0.3(4)
C5 N1 C1 C6 -179.4(2)
C5 C4 C8 O2 -8.5(3)
C5 C4 C8 N2 171.3(2)
C6 C1 C2 C3 179.1(2)
C7 O1 C3 C2 1.4(4)
C7 O1 C3 C4 -178.5(2)
C8 N2 C9 C10 60.5(3)
C8 N2 C9 C11 -61.7(3)
C8 N2 C9 C12 -179.0(2)
C8 C4 C5 N1 -179.9(2)
C9 N2 C8 O2 -2.5(4)
C9 N2 C8 C4 177.8(2)
C9 C12 C13 C14 -178.5(3)
C10 C9 C12 N3 133.7(3)
C10 C9 C12 C13 -47.5(3)
C11 C9 C12 N3 -104.0(3)
C11 C9 C12 C13 74.8(3)
C12 N3 C16 C15 0.0(5)
C12 C13 C14 C15 -0.5(5)
C13 C14 C15 C16 0.5(5)
C14 C15 C16 N3 -0.3(6)
C16 N3 C12 C9 178.8(3)
C16 N3 C12 C13 0.0(4)

loop_
_platon_squeeze_void_nr
_platon_squeeze_void_average_x
_platon_squeeze_void_average_y
_platon_squeeze_void_average_z
_platon_squeeze_void_volume
_platon_squeeze_void_count_electrons
_platon_squeeze_void_content
1 0.036 0.414 0.297 37 8 ' '
2 -0.036 0.586 0.703 37 8 ' '
